data_7249476
loop_
_publ_author_name
'Boruah, Tribani'
'Ishizeki, Ren'
'Roldan, Alberto'
'Melen, Rebecca L.'
'Wirth, Thomas'

_publ_section_title
;
 Flow electrosynthesis of phosphinamides and phosphoramidates through P--N
 coupling
;
_journal_issue 23
_journal_name_full 'Green Chemistry'
_journal_page_first 11722
_journal_page_last 11727
_journal_paper_doi 10.1039/D4GC04450A
_journal_volume 26
_journal_year 2024
_chemical_formula_sum 'C21 H20 N O3 P'
_chemical_formula_weight 365.35
_space_group_crystal_system monoclinic
_space_group_IT_number 14
_space_group_name_Hall '-P 2ybc'
_space_group_name_H-M_alt 'P 1 21/c 1'
_atom_sites_solution_hydrogens mixed
_audit_creation_method SHELXL-2019/3
_audit_update_record
;
2024-07-03 deposited with the CCDC.	2024-10-18 downloaded from the CCDC.
;
_cell_angle_alpha 90
_cell_angle_beta 107.023(5)
_cell_angle_gamma 90
_cell_formula_units_Z 4
_cell_length_a 10.5388(6)
_cell_length_b 19.0742(9)
_cell_length_c 9.8492(5)
_cell_measurement_reflns_used 4034
_cell_measurement_temperature 200(2)
_cell_measurement_theta_max 29.3370
_cell_measurement_theta_min 3.9760
_cell_volume 1893.13(18)
_computing_cell_refinement 'CrysAlisPro 1.171.42.90a (Rigaku OD, 2023)'
_computing_data_collection 'CrysAlisPro 1.171.42.90a (Rigaku OD, 2023)'
_computing_data_reduction 'CrysAlisPro 1.171.42.90a (Rigaku OD, 2023)'
_computing_structure_refinement 'SHELXL-2019/2 (Sheldrick, 2019)'
_computing_structure_solution SHELXT
_diffrn_ambient_temperature 200(2)
_diffrn_measured_fraction_theta_full 0.998
_diffrn_measured_fraction_theta_max 0.839
_diffrn_measurement_device_type 'SuperNova, Dual, Cu at home/near, Atlas'
_diffrn_measurement_method '\w scans'
_diffrn_radiation_type MoK\a
_diffrn_radiation_wavelength 0.71073
_diffrn_reflns_av_R_equivalents 0.0243
_diffrn_reflns_av_unetI/netI 0.0381
_diffrn_reflns_Laue_measured_fraction_full 0.998
_diffrn_reflns_Laue_measured_fraction_max 0.839
_diffrn_reflns_limit_h_max 9
_diffrn_reflns_limit_h_min -13
_diffrn_reflns_limit_k_max 23
_diffrn_reflns_limit_k_min -25
_diffrn_reflns_limit_l_max 13
_diffrn_reflns_limit_l_min -12
_diffrn_reflns_number 10099
_diffrn_reflns_point_group_measured_fraction_full 0.998
_diffrn_reflns_point_group_measured_fraction_max 0.839
_diffrn_reflns_theta_full 25.242
_diffrn_reflns_theta_max 29.811
_diffrn_reflns_theta_min 3.531
_exptl_absorpt_coefficient_mu 0.165
_exptl_absorpt_correction_T_max 1.000
_exptl_absorpt_correction_T_min 0.623
_exptl_absorpt_correction_type gaussian
_exptl_absorpt_process_details
;
CrysAlisPro 1.171.42.90a (Rigaku Oxford Diffraction, 2023)
Numerical absorption correction based on gaussian integration over
a multifaceted crystal model
Empirical absorption correction using spherical harmonics,
implemented in SCALE3 ABSPACK scaling algorithm.
;
_exptl_crystal_colour colourless
_exptl_crystal_density_diffrn 1.282
_exptl_crystal_description plate
_exptl_crystal_F_000 768
_exptl_crystal_size_max 0.350
_exptl_crystal_size_mid 0.190
_exptl_crystal_size_min 0.080
_refine_diff_density_max 0.303
_refine_diff_density_min -0.364
_refine_diff_density_rms 0.049
_refine_ls_extinction_method none
_refine_ls_goodness_of_fit_ref 1.058
_refine_ls_hydrogen_treatment mixed
_refine_ls_matrix_type full
_refine_ls_number_parameters 240
_refine_ls_number_reflns 4550
_refine_ls_number_restraints 1
_refine_ls_restrained_S_all 1.059
_refine_ls_R_factor_all 0.0636
_refine_ls_R_factor_gt 0.0460
_refine_ls_shift/su_max 0.001
_refine_ls_shift/su_mean 0.000
_refine_ls_structure_factor_coef Fsqd
_refine_ls_weighting_details 'w=1/[\s^2^(Fo^2^)+(0.0430P)^2^+0.9622P] where P=(Fo^2^+2Fc^2^)/3'
_refine_ls_weighting_scheme calc
_refine_ls_wR_factor_gt 0.1085
_refine_ls_wR_factor_ref 0.1206
_reflns_Friedel_coverage 0.000
_reflns_number_gt 3577
_reflns_number_total 4550
_reflns_threshold_expression 'I > 2\s(I)'
_cod_data_source_file d4gc04450a2.cif
_cod_data_source_block rm2382
_cod_depositor_comments 'Adding full bibliography for 7249476--7249480.cif.'
_cod_original_sg_symbol_H-M 'P 21/c'
_cod_database_code 7249476
_shelx_shelxl_version_number 2019/3
_shelx_space_group_comment
;
The symmetry employed for this shelxl refinement is uniquely defined
by the following loop, which should always be used as a source of
symmetry information in preference to the above space-group names.
They are only intended as comments.
;
_shelx_estimated_absorpt_t_min 0.944
_shelx_estimated_absorpt_t_max 0.987

loop_
_space_group_symop_operation_xyz
'x, y, z'
'-x, y+1/2, -z+1/2'
'-x, -y, -z'
'x, -y-1/2, z-1/2'

loop_
_atom_site_label
_atom_site_type_symbol
_atom_site_fract_x
_atom_site_fract_y
_atom_site_fract_z
_atom_site_U_iso_or_equiv
_atom_site_adp_type
_atom_site_occupancy
_atom_site_site_symmetry_order
_atom_site_calc_flag
_atom_site_refinement_flags_posn
_atom_site_refinement_flags_adp
_atom_site_refinement_flags_occupancy
_atom_site_disorder_assembly
_atom_site_disorder_group
C1 C 0.59290(18) 0.18337(9) 0.28979(18) 0.0282(4) Uani 1 1 d . . . . .
C2 C 0.4659(2) 0.15744(11) 0.2731(2) 0.0394(5) Uani 1 1 d . . . . .
H2 H 0.398111 0.187931 0.283658 0.047 Uiso 1 1 calc R U . . .
C3 C 0.4377(2) 0.08739(12) 0.2411(3) 0.0527(6) Uani 1 1 d . . . . .
H3 H 0.351117 0.069828 0.231451 0.063 Uiso 1 1 calc R U . . .
C4 C 0.5348(3) 0.04314(12) 0.2233(3) 0.0527(6) Uani 1 1 d . . . . .
H4 H 0.514473 -0.004658 0.199616 0.063 Uiso 1 1 calc R U . . .
C5 C 0.6617(2) 0.06787(11) 0.2398(2) 0.0453(5) Uani 1 1 d . . . . .
H5 H 0.728573 0.037140 0.227877 0.054 Uiso 1 1 calc R U . . .
C6 C 0.6910(2) 0.13777(10) 0.2738(2) 0.0334(4) Uani 1 1 d . . . . .
H6 H 0.778411 0.154689 0.286277 0.040 Uiso 1 1 calc R U . . .
C7 C 0.48367(19) 0.32174(9) 0.2869(2) 0.0328(4) Uani 1 1 d . . . . .
C8 C 0.4350(2) 0.34063(12) 0.1445(2) 0.0462(5) Uani 1 1 d . . . . .
H8 H 0.484771 0.329990 0.080829 0.055 Uiso 1 1 calc R U . . .
C9 C 0.3147(3) 0.37473(14) 0.0955(3) 0.0617(7) Uani 1 1 d . . . . .
H9 H 0.281975 0.387462 -0.001748 0.074 Uiso 1 1 calc R U . . .
C10 C 0.2426(2) 0.39024(13) 0.1866(3) 0.0636(8) Uani 1 1 d . . . . .
H10 H 0.159027 0.412894 0.152005 0.076 Uiso 1 1 calc R U . . .
C11 C 0.2907(3) 0.37309(13) 0.3287(4) 0.0648(8) Uani 1 1 d . . . . .
H11 H 0.240584 0.384543 0.391572 0.078 Uiso 1 1 calc R U . . .
C12 C 0.4122(2) 0.33915(12) 0.3802(3) 0.0486(6) Uani 1 1 d . . . . .
H12 H 0.445871 0.328006 0.478235 0.058 Uiso 1 1 calc R U . . .
C13 C 0.78642(17) 0.36448(9) 0.25743(17) 0.0259(4) Uani 1 1 d . . . . .
C14 C 0.79305(19) 0.41129(9) 0.36897(18) 0.0298(4) Uani 1 1 d . . . . .
H14 H 0.761561 0.397521 0.446021 0.036 Uiso 1 1 calc R U . . .
C15 C 0.84540(18) 0.47740(9) 0.36660(18) 0.0294(4) Uani 1 1 d . . . . .
H15 H 0.849442 0.508842 0.442564 0.035 Uiso 1 1 calc R U . . .
C16 C 0.89257(17) 0.49907(9) 0.25481(18) 0.0289(4) Uani 1 1 d . . . . .
C17 C 0.88756(18) 0.45175(10) 0.14570(19) 0.0326(4) Uani 1 1 d . . . . .
H17 H 0.919986 0.465396 0.069230 0.039 Uiso 1 1 calc R U . . .
C18 C 0.83617(18) 0.38536(10) 0.14709(19) 0.0312(4) Uani 1 1 d . . . . .
H18 H 0.834621 0.353573 0.072361 0.037 Uiso 1 1 calc R U . . .
C19 C 0.94314(18) 0.57072(10) 0.2461(2) 0.0324(4) Uani 1 1 d . . . . .
C20 C 0.9654(2) 0.68590(11) 0.3434(3) 0.0460(5) Uani 1 1 d . . . . .
H20A H 0.921970 0.709069 0.251631 0.055 Uiso 1 1 calc R U . . .
H20B H 1.062555 0.686598 0.359358 0.055 Uiso 1 1 calc R U . . .
C21 C 0.9307(2) 0.72298(12) 0.4617(3) 0.0518(6) Uani 1 1 d . . . . .
H21A H 0.834183 0.723079 0.443216 0.078 Uiso 1 1 calc R U . . .
H21B H 0.963100 0.771385 0.467735 0.078 Uiso 1 1 calc R U . . .
H21C H 0.972277 0.698767 0.551447 0.078 Uiso 1 1 calc R U . . .
N1 N 0.73335(15) 0.29709(8) 0.25405(15) 0.0276(3) Uani 1 1 d D . . . .
O1 O 0.69447(14) 0.27802(7) 0.50337(12) 0.0337(3) Uani 1 1 d . . . . .
O2 O 0.99838(16) 0.58919(8) 0.16046(16) 0.0488(4) Uani 1 1 d . . . . .
O3 O 0.91838(14) 0.61400(7) 0.34213(15) 0.0384(3) Uani 1 1 d . . . . .
P1 P 0.63417(5) 0.27171(2) 0.34747(4) 0.02569(13) Uani 1 1 d . . . . .
H1 H 0.726(2) 0.2742(9) 0.1797(14) 0.033(6) Uiso 1 1 d D . . . .

loop_
_atom_site_aniso_label
_atom_site_aniso_U_11
_atom_site_aniso_U_22
_atom_site_aniso_U_33
_atom_site_aniso_U_23
_atom_site_aniso_U_13
_atom_site_aniso_U_12
C1 0.0327(9) 0.0252(9) 0.0270(8) 0.0012(7) 0.0094(7) -0.0013(7)
C2 0.0339(10) 0.0353(10) 0.0508(11) -0.0011(9) 0.0155(9) -0.0031(9)
C3 0.0451(13) 0.0400(12) 0.0755(16) -0.0053(11) 0.0216(12) -0.0158(10)
C4 0.0598(15) 0.0268(10) 0.0736(16) -0.0054(11) 0.0225(12) -0.0101(10)
C5 0.0517(13) 0.0260(10) 0.0615(13) -0.0001(10) 0.0217(11) 0.0029(9)
C6 0.0364(10) 0.0266(9) 0.0385(10) 0.0026(8) 0.0126(8) -0.0008(8)
C7 0.0345(10) 0.0237(9) 0.0408(10) 0.0002(8) 0.0120(8) 0.0012(8)
C8 0.0436(12) 0.0457(12) 0.0419(11) 0.0011(10) 0.0011(9) 0.0110(10)
C9 0.0486(14) 0.0534(15) 0.0684(16) 0.0020(13) -0.0057(12) 0.0150(12)
C10 0.0338(12) 0.0382(13) 0.109(2) -0.0003(14) 0.0052(14) 0.0046(10)
C11 0.0548(15) 0.0406(13) 0.115(2) -0.0008(14) 0.0496(16) 0.0059(12)
C12 0.0546(14) 0.0364(11) 0.0648(14) 0.0062(10) 0.0332(12) 0.0080(10)
C13 0.0268(9) 0.0227(8) 0.0270(8) 0.0010(7) 0.0062(7) 0.0014(7)
C14 0.0388(10) 0.0265(9) 0.0248(8) 0.0011(7) 0.0107(7) -0.0002(8)
C15 0.0328(9) 0.0252(9) 0.0291(8) -0.0014(7) 0.0071(7) 0.0010(7)
C16 0.0241(9) 0.0278(9) 0.0331(9) 0.0022(7) 0.0056(7) -0.0003(7)
C17 0.0317(10) 0.0349(10) 0.0339(9) 0.0022(8) 0.0138(8) -0.0024(8)
C18 0.0340(10) 0.0313(10) 0.0309(9) -0.0053(8) 0.0135(7) -0.0028(8)
C19 0.0242(9) 0.0316(10) 0.0391(10) 0.0020(8) 0.0055(7) -0.0040(8)
C20 0.0494(13) 0.0272(10) 0.0614(13) 0.0002(9) 0.0162(11) -0.0115(9)
C21 0.0532(14) 0.0313(11) 0.0704(15) -0.0065(11) 0.0170(12) -0.0032(10)
N1 0.0364(8) 0.0232(7) 0.0250(7) -0.0032(6) 0.0115(6) -0.0031(6)
O1 0.0489(8) 0.0288(7) 0.0238(6) 0.0017(5) 0.0111(5) -0.0009(6)
O2 0.0519(9) 0.0449(9) 0.0571(9) -0.0024(7) 0.0278(8) -0.0180(7)
O3 0.0433(8) 0.0254(7) 0.0484(8) -0.0004(6) 0.0166(6) -0.0071(6)
P1 0.0318(3) 0.0222(2) 0.0238(2) 0.00113(17) 0.00946(17) 0.00063(18)

loop_
_atom_type_symbol
_atom_type_description
_atom_type_scat_dispersion_real
_atom_type_scat_dispersion_imag
_atom_type_scat_source
C C 0.0033 0.0016 'International Tables Vol C Tables 4.2.6.8 and 6.1.1.4'
H H 0.0000 0.0000 'International Tables Vol C Tables 4.2.6.8 and 6.1.1.4'
N N 0.0061 0.0033 'International Tables Vol C Tables 4.2.6.8 and 6.1.1.4'
O O 0.0106 0.0060 'International Tables Vol C Tables 4.2.6.8 and 6.1.1.4'
P P 0.1023 0.0942 'International Tables Vol C Tables 4.2.6.8 and 6.1.1.4'

loop_
_geom_angle_atom_site_label_1
_geom_angle_atom_site_label_2
_geom_angle_atom_site_label_3
_geom_angle
_geom_angle_site_symmetry_1
_geom_angle_site_symmetry_3
_geom_angle_publ_flag
C2 C1 C6 118.96(17) . . ?
C2 C1 P1 120.53(15) . . ?
C6 C1 P1 120.24(14) . . ?
C3 C2 C1 120.3(2) . . ?
C3 C2 H2 119.8 . . ?
C1 C2 H2 119.8 . . ?
C4 C3 C2 120.2(2) . . ?
C4 C3 H3 119.9 . . ?
C2 C3 H3 119.9 . . ?
C3 C4 C5 120.4(2) . . ?
C3 C4 H4 119.8 . . ?
C5 C4 H4 119.8 . . ?
C4 C5 C6 119.7(2) . . ?
C4 C5 H5 120.2 . . ?
C6 C5 H5 120.2 . . ?
C5 C6 C1 120.47(19) . . ?
C5 C6 H6 119.8 . . ?
C1 C6 H6 119.8 . . ?
C12 C7 C8 119.6(2) . . ?
C12 C7 P1 120.32(16) . . ?
C8 C7 P1 120.05(16) . . ?
C9 C8 C7 120.3(2) . . ?
C9 C8 H8 119.9 . . ?
C7 C8 H8 119.9 . . ?
C10 C9 C8 120.2(2) . . ?
C10 C9 H9 119.9 . . ?
C8 C9 H9 119.9 . . ?
C9 C10 C11 120.2(2) . . ?
C9 C10 H10 119.9 . . ?
C11 C10 H10 119.9 . . ?
C10 C11 C12 120.4(2) . . ?
C10 C11 H11 119.8 . . ?
C12 C11 H11 119.8 . . ?
C7 C12 C11 119.3(2) . . ?
C7 C12 H12 120.3 . . ?
C11 C12 H12 120.3 . . ?
C18 C13 N1 118.85(15) . . ?
C18 C13 C14 119.00(16) . . ?
N1 C13 C14 122.15(15) . . ?
C15 C14 C13 119.84(16) . . ?
C15 C14 H14 120.1 . . ?
C13 C14 H14 120.1 . . ?
C14 C15 C16 121.35(16) . . ?
C14 C15 H15 119.3 . . ?
C16 C15 H15 119.3 . . ?
C17 C16 C15 118.34(17) . . ?
C17 C16 C19 119.16(16) . . ?
C15 C16 C19 122.46(17) . . ?
C18 C17 C16 120.92(17) . . ?
C18 C17 H17 119.5 . . ?
C16 C17 H17 119.5 . . ?
C17 C18 C13 120.52(17) . . ?
C17 C18 H18 119.7 . . ?
C13 C18 H18 119.7 . . ?
O2 C19 O3 123.16(18) . . ?
O2 C19 C16 124.41(18) . . ?
O3 C19 C16 112.41(16) . . ?
O3 C20 C21 107.00(18) . . ?
O3 C20 H20A 110.3 . . ?
C21 C20 H20A 110.3 . . ?
O3 C20 H20B 110.3 . . ?
C21 C20 H20B 110.3 . . ?
H20A C20 H20B 108.6 . . ?
C20 C21 H21A 109.5 . . ?
C20 C21 H21B 109.5 . . ?
H21A C21 H21B 109.5 . . ?
C20 C21 H21C 109.5 . . ?
H21A C21 H21C 109.5 . . ?
H21B C21 H21C 109.5 . . ?
C13 N1 P1 124.70(12) . . ?
C13 N1 H1 115.9(14) . . ?
P1 N1 H1 114.8(14) . . ?
C19 O3 C20 116.83(16) . . ?
O1 P1 N1 113.74(8) . . ?
O1 P1 C1 113.27(8) . . ?
N1 P1 C1 103.49(8) . . ?
O1 P1 C7 111.66(8) . . ?
N1 P1 C7 107.46(8) . . ?
C1 P1 C7 106.60(9) . . ?

loop_
_geom_bond_atom_site_label_1
_geom_bond_atom_site_label_2
_geom_bond_distance
_geom_bond_site_symmetry_2
_geom_bond_publ_flag
C1 C2 1.391(3) . ?
C1 C6 1.394(3) . ?
C1 P1 1.7907(18) . ?
C2 C3 1.385(3) . ?
C2 H2 0.9500 . ?
C3 C4 1.377(3) . ?
C3 H3 0.9500 . ?
C4 C5 1.382(3) . ?
C4 H4 0.9500 . ?
C5 C6 1.387(3) . ?
C5 H5 0.9500 . ?
C6 H6 0.9500 . ?
C7 C12 1.388(3) . ?
C7 C8 1.393(3) . ?
C7 P1 1.7967(19) . ?
C8 C9 1.380(3) . ?
C8 H8 0.9500 . ?
C9 C10 1.367(4) . ?
C9 H9 0.9500 . ?
C10 C11 1.381(4) . ?
C10 H10 0.9500 . ?
C11 C12 1.391(3) . ?
C11 H11 0.9500 . ?
C12 H12 0.9500 . ?
C13 C18 1.396(2) . ?
C13 N1 1.398(2) . ?
C13 C14 1.401(2) . ?
C14 C15 1.379(3) . ?
C14 H14 0.9500 . ?
C15 C16 1.397(2) . ?
C15 H15 0.9500 . ?
C16 C17 1.393(3) . ?
C16 C19 1.479(3) . ?
C17 C18 1.379(3) . ?
C17 H17 0.9500 . ?
C18 H18 0.9500 . ?
C19 O2 1.209(2) . ?
C19 O3 1.337(2) . ?
C20 O3 1.457(2) . ?
C20 C21 1.496(3) . ?
C20 H20A 0.9900 . ?
C20 H20B 0.9900 . ?
C21 H21A 0.9800 . ?
C21 H21B 0.9800 . ?
C21 H21C 0.9800 . ?
N1 P1 1.6543(15) . ?
N1 H1 0.836(9) . ?
O1 P1 1.4849(12) . ?
